data_8102655
loop_
_publ_author_name
'Kutalmis Guven'
'Gamze Bakir'

_publ_section_title
;
 Crystal structure of caesium(I) hydrogen maleate, Cs(C4H3O4)
;
_journal_issue 1
_journal_name_full 'Zeitschrift f\"ur Kristallographie - New Crystal Structures'
_journal_page_first 197
_journal_volume 225
_journal_year 2010
_chemical_compound_source 'synthesised by authors, see text'
_chemical_formula_moiety 'C4 H3 Cs O4'
_chemical_formula_sum 'C4 H3 Cs O4'
_chemical_formula_weight 247.97
_chemical_name_systematic
; 
Caesium(I) hydrogen maleate 
;
_space_group_IT_number 62
_symmetry_cell_setting orthorhombic
_symmetry_Int_Tables_number 62
_symmetry_space_group_name_Hall '-P 2ac 2n'
_symmetry_space_group_name_H-M 'P n m a'
_atom_sites_solution_hydrogens geom
_atom_sites_solution_primary direct
_atom_sites_solution_secondary difmap
_audit_creation_date 'Jan 13, 2010'
_audit_creation_method SHELXL-97
_audit_update_record
;
2010-13-01 # Formatted by publCIF
;
_cell_angle_alpha 90.00
_cell_angle_beta 90.00
_cell_angle_gamma 90.00
_cell_formula_units_Z 4
_cell_length_a 5.597(2)
_cell_length_b 8.7745(13)
_cell_length_c 12.5721(18)
_cell_measurement_reflns_used 25
_cell_measurement_temperature 298(2)
_cell_measurement_theta_max 8.525
_cell_measurement_theta_min 2.835
_cell_volume 617.4(3)
_computing_cell_refinement 'MSC/AFC Diffractometer Control, (Molecular Structure Corporation, 1997)'
_computing_data_collection 'MSC/AFC Diffractometer Control, (Molecular Structure Corporation, 1997)'
_computing_data_reduction 'teXsan for Windows, (Molecular Structure Corporation, 1997) '
_computing_molecular_graphics
;
'Mercury, CSD 2.0. (Macrae <i>et al.</i>, 2008)'
;
_computing_publication_material 'publCIF, (Westrip, 2009)'
_computing_structure_refinement 'SHELXL-97 (Sheldrick, 2008)'
_computing_structure_solution 'SHELXS-97 (Sheldrick, 2008)'
_diffrn_ambient_temperature 298(2)
_diffrn_measured_fraction_theta_full 1.000
_diffrn_measured_fraction_theta_max 1.000
_diffrn_measurement_device_type 'Rigaku AFC-7S'
_diffrn_measurement_method \w-2\q
_diffrn_radiation_monochromator graphite
_diffrn_radiation_source 'fine-focus sealed tube'
_diffrn_radiation_type MoK\a
_diffrn_radiation_wavelength 0.71069
_diffrn_reflns_av_R_equivalents 0.0000
_diffrn_reflns_av_sigmaI/netI 0.0372
_diffrn_reflns_limit_h_max 10
_diffrn_reflns_limit_h_min 0
_diffrn_reflns_limit_k_max 15
_diffrn_reflns_limit_k_min 0
_diffrn_reflns_limit_l_max 22
_diffrn_reflns_limit_l_min 0
_diffrn_reflns_number 2000
_diffrn_reflns_theta_full 39.99
_diffrn_reflns_theta_max 39.99
_diffrn_reflns_theta_min 2.83
_diffrn_standards_decay_% 0
_diffrn_standards_interval_count 150
_diffrn_standards_number 3
_exptl_absorpt_coefficient_mu 5.933
_exptl_absorpt_correction_T_max 0.837
_exptl_absorpt_correction_T_min 0.436
_exptl_absorpt_correction_type psi-scan
_exptl_absorpt_process_details 'North, et al.,1968'
_exptl_crystal_colour colourless
_exptl_crystal_density_diffrn 2.668
_exptl_crystal_density_method 'not measured'
_exptl_crystal_description prism
_exptl_crystal_F_000 456
_exptl_crystal_size_max 0.40
_exptl_crystal_size_mid 0.12
_exptl_crystal_size_min 0.03
_refine_diff_density_max 0.619
_refine_diff_density_min -1.124
_refine_diff_density_rms 0.172
_refine_ls_extinction_method none
_refine_ls_goodness_of_fit_ref 0.964
_refine_ls_hydrogen_treatment noref
_refine_ls_matrix_type full
_refine_ls_number_parameters 46
_refine_ls_number_reflns 2000
_refine_ls_number_restraints 0
_refine_ls_restrained_S_all 1.000
_refine_ls_R_factor_all 0.0806
_refine_ls_R_factor_gt 0.0288
_refine_ls_shift/su_max 0.002
_refine_ls_shift/su_mean 0.000
_refine_ls_structure_factor_coef Fsqd
_refine_ls_weighting_details 'calc w=1/[\s^2^(Fo^2^)+(0.0347P)^2^+0.0000P] where P=(Fo^2^+2Fc^2^)/3'
_refine_ls_weighting_scheme calc
_refine_ls_wR_factor_gt 0.0653
_refine_ls_wR_factor_ref 0.0800
_reflns_number_gt 1137
_reflns_number_total 2000
_reflns_threshold_expression >2sigma(I)
_cod_data_source_file 1267-2902.cff
_cod_data_source_block kutgam01
_cod_database_code 8102655

loop_
_symmetry_equiv_pos_as_xyz
'x, y, z'
'x+1/2, -y+1/2, -z+1/2'
'-x, y+1/2, -z'
'-x+1/2, -y, z+1/2'
'-x, -y, -z'
'-x-1/2, y-1/2, z-1/2'
'x, -y-1/2, z'
'x-1/2, y, -z-1/2'

loop_
_atom_site_label
_atom_site_type_symbol
_atom_site_fract_x
_atom_site_fract_y
_atom_site_fract_z
_atom_site_U_iso_or_equiv
_atom_site_adp_type
_atom_site_occupancy
_atom_site_symmetry_multiplicity
_atom_site_calc_flag
_atom_site_refinement_flags
_atom_site_disorder_assembly
_atom_site_disorder_group
Cs1 Cs -0.02295(4) 0.2500 0.12835(2) 0.03491(8) Uani 1 2 d S . .
O1 O 0.0272(4) -0.0714(3) 0.6471(2) 0.0489(6) Uani 1 1 d . . .
C1 C -0.1316(4) 0.1741(3) 0.6311(2) 0.0346(5) Uani 1 1 d . . .
H1 H -0.2824 0.1297 0.6338 0.042 Uiso 1 1 calc R . .
O2 O 0.2818(3) 0.1122(2) 0.60484(17) 0.0405(5) Uani 1 1 d D . .
C2 C 0.0718(5) 0.0632(3) 0.6275(2) 0.0317(4) Uani 1 1 d . . .
H2 H 0.287(11) 0.2500 0.606(4) 0.069(19) Uiso 1 2 d SD . .

loop_
_atom_site_aniso_label
_atom_site_aniso_U_11
_atom_site_aniso_U_22
_atom_site_aniso_U_33
_atom_site_aniso_U_23
_atom_site_aniso_U_13
_atom_site_aniso_U_12
Cs1 0.02973(11) 0.03309(11) 0.04192(14) 0.000 -0.00192(10) 0.000
O1 0.0415(11) 0.0259(8) 0.0792(17) 0.0051(10) -0.0001(10) 0.0017(8)
C1 0.0212(9) 0.0298(10) 0.0530(15) -0.0005(11) -0.0007(11) -0.0027(7)
O2 0.0250(8) 0.0349(9) 0.0617(13) -0.0014(9) 0.0051(8) 0.0047(7)
C2 0.0289(10) 0.0263(9) 0.0400(12) -0.0030(10) -0.0022(11) 0.0026(8)

loop_
_atom_type_symbol
_atom_type_description
_atom_type_scat_dispersion_real
_atom_type_scat_dispersion_imag
_atom_type_scat_source
C C 0.0033 0.0016 'International Tables Vol C Tables 4.2.6.8 and 6.1.1.4'
H H 0.0000 0.0000 'International Tables Vol C Tables 4.2.6.8 and 6.1.1.4'
O O 0.0106 0.0060 'International Tables Vol C Tables 4.2.6.8 and 6.1.1.4'
Cs Cs -0.3680 2.1192 'International Tables Vol C Tables 4.2.6.8 and 6.1.1.4'

loop_
_geom_angle_atom_site_label_1
_geom_angle_atom_site_label_2
_geom_angle_atom_site_label_3
_geom_angle
_geom_angle_site_symmetry_1
_geom_angle_site_symmetry_3
_geom_angle_publ_flag
O1 Cs1 O1 58.72(8) 6_665 4_554 ?
O1 Cs1 O1 72.77(7) 6_665 3_556 ?
O1 Cs1 O1 100.35(6) 4_554 3_556 ?
O1 Cs1 O1 100.35(6) 6_665 5_556 ?
O1 Cs1 O1 72.77(7) 4_554 5_556 ?
O1 Cs1 O1 58.07(9) 3_556 5_556 ?
O1 Cs1 O1 171.57(10) 6_665 4_454 ?
O1 Cs1 O1 120.96(8) 4_554 4_454 ?
O1 Cs1 O1 99.49(6) 3_556 4_454 ?
O1 Cs1 O1 72.24(7) 5_556 4_454 ?
O1 Cs1 O1 120.96(8) 6_665 6_565 ?
O1 Cs1 O1 171.57(10) 4_554 6_565 ?
O1 Cs1 O1 72.24(7) 3_556 6_565 ?
O1 Cs1 O1 99.49(6) 5_556 6_565 ?
O1 Cs1 O1 57.91(8) 4_454 6_565 ?
O1 Cs1 O2 121.62(6) 6_665 8_556 ?
O1 Cs1 O2 99.84(6) 4_554 8_556 ?
O1 Cs1 O2 159.50(5) 3_556 8_556 ?
O1 Cs1 O2 125.94(6) 5_556 8_556 ?
O1 Cs1 O2 66.74(6) 4_454 8_556 ?
O1 Cs1 O2 87.37(6) 6_565 8_556 ?
O1 Cs1 O2 99.84(6) 6_665 2_455 ?
O1 Cs1 O2 121.62(6) 4_554 2_455 ?
O1 Cs1 O2 125.94(6) 3_556 2_455 ?
O1 Cs1 O2 159.50(5) 5_556 2_455 ?
O1 Cs1 O2 87.37(6) 4_454 2_455 ?
O1 Cs1 O2 66.74(6) 6_565 2_455 ?
O2 Cs1 O2 42.25(7) 8_556 2_455 yes
O1 Cs1 O2 96.76(6) 6_665 4_554 ?
O1 Cs1 O2 38.59(5) 4_554 4_554 yes
O1 Cs1 O2 121.50(6) 3_556 4_554 ?
O1 Cs1 O2 68.43(6) 5_556 4_554 ?
O1 Cs1 O2 84.37(5) 4_454 4_554 ?
O1 Cs1 O2 142.17(5) 6_565 4_554 ?
O2 Cs1 O2 73.85(5) 8_556 4_554 ?
O2 Cs1 O2 112.51(4) 2_455 4_554 ?
O1 Cs1 O2 38.59(5) 6_665 6_665 yes
O1 Cs1 O2 96.76(6) 4_554 6_665 ?
O1 Cs1 O2 68.43(6) 3_556 6_665 ?
O1 Cs1 O2 121.50(6) 5_556 6_665 ?
O1 Cs1 O2 142.17(5) 4_454 6_665 ?
O1 Cs1 O2 84.37(5) 6_565 6_665 ?
O2 Cs1 O2 112.51(4) 8_556 6_665 ?
O2 Cs1 O2 73.85(5) 2_455 6_665 ?
O2 Cs1 O2 133.00(7) 4_554 6_665 ?
O1 Cs1 C2 18.49(6) 6_665 6_665 ?
O1 Cs1 C2 76.92(6) 4_554 6_665 ?
O1 Cs1 C2 69.51(6) 3_556 6_665 ?
O1 Cs1 C2 111.39(6) 5_556 6_665 ?
O1 Cs1 C2 161.20(6) 4_454 6_665 ?
O1 Cs1 C2 103.51(6) 6_565 6_665 ?
O2 Cs1 C2 118.92(6) 8_556 6_665 ?
O2 Cs1 C2 87.29(5) 2_455 6_665 ?
O2 Cs1 C2 114.30(6) 4_554 6_665 ?
O2 Cs1 C2 20.11(5) 6_665 6_665 ?
O1 Cs1 C2 76.92(6) 6_665 4_554 ?
O1 Cs1 C2 18.49(6) 4_554 4_554 ?
O1 Cs1 C2 111.39(6) 3_556 4_554 ?
O1 Cs1 C2 69.51(6) 5_556 4_554 ?
O1 Cs1 C2 103.51(6) 4_454 4_554 ?
O1 Cs1 C2 161.20(6) 6_565 4_554 ?
O2 Cs1 C2 87.29(5) 8_556 4_554 ?
O2 Cs1 C2 118.92(6) 2_455 4_554 ?
O2 Cs1 C2 20.11(5) 4_554 4_554 ?
O2 Cs1 C2 114.30(6) 6_665 4_554 ?
C2 Cs1 C2 94.84(8) 6_665 4_554 ?
C2 O1 Cs1 106.21(17) . 6_656 ?
C2 O1 Cs1 129.9(2) . 5_556 ?
Cs1 O1 Cs1 80.38(5) 6_656 5_556 ?
C2 O1 Cs1 128.78(18) . 6_556 ?
Cs1 O1 Cs1 120.96(8) 6_656 6_556 ?
Cs1 O1 Cs1 79.77(5) 5_556 6_556 ?
C1 C1 C2 130.49(14) 7_565 . ?
C1 C1 H1 114.8 7_565 . ?
C2 C1 H1 114.8 . . ?
C2 O2 Cs1 127.85(18) . 2 ?
C2 O2 Cs1 91.74(14) . 6_656 ?
Cs1 O2 Cs1 106.15(5) 2 6_656 ?
C2 O2 H2 111(3) . . ?
Cs1 O2 H2 69(3) 2 . ?
Cs1 O2 H2 155(3) 6_656 . ?
O1 C2 O2 123.5(2) . . ?
O1 C2 C1 117.5(2) . . ?
O2 C2 C1 119.0(2) . . ?
O1 C2 Cs1 55.30(14) . 6_656 ?
O2 C2 Cs1 68.16(13) . 6_656 ?
C1 C2 Cs1 172.85(17) . 6_656 ?

loop_
_geom_bond_atom_site_label_1
_geom_bond_atom_site_label_2
_geom_bond_distance
_geom_bond_site_symmetry_2
_geom_bond_publ_flag
Cs1 O1 3.196(2) 6_665 yes
Cs1 O1 3.196(2) 4_554 yes
Cs1 O1 3.229(3) 3_556 yes
Cs1 O1 3.229(3) 5_556 yes
Cs1 O1 3.237(2) 4_454 yes
Cs1 O1 3.237(2) 6_565 yes
Cs1 O2 3.354(2) 8_556 yes
Cs1 O2 3.354(2) 2_455 yes
Cs1 O2 3.466(2) 4_554 yes
Cs1 O2 3.466(2) 6_665 yes
O1 C2 1.232(3) . yes
C1 C1 1.332(5) 7_565 yes
C1 C2 1.498(4) . yes
O2 C2 1.283(3) . yes
O2 H2 1.209(3) . yes

loop_
_geom_hbond_atom_site_label_D
_geom_hbond_atom_site_label_H
_geom_hbond_atom_site_label_A
_geom_hbond_distance_DH
_geom_hbond_distance_HA
_geom_hbond_distance_DA
_geom_hbond_angle_DHA
_geom_hbond_site_symmetry_A
_geom_hbond_publ_flag
O2 H2 O2 1.210(4) 1.210(4) 2.418(3) 177.04(1) 7_565 yes

loop_
_geom_torsion_atom_site_label_1
_geom_torsion_atom_site_label_2
_geom_torsion_atom_site_label_3
_geom_torsion_atom_site_label_4
_geom_torsion
_geom_torsion_site_symmetry_1
_geom_torsion_site_symmetry_2
_geom_torsion_site_symmetry_3
_geom_torsion_site_symmetry_4
_geom_torsion_publ_flag
Cs1 O1 C2 O2 0.0(4) 6_656 . . . ?
Cs1 O1 C2 O2 90.9(3) 5_556 . . . ?
Cs1 O1 C2 O2 -157.1(2) 6_556 . . . ?
Cs1 O1 C2 C1 -179.83(19) 6_656 . . . ?
Cs1 O1 C2 C1 -88.9(3) 5_556 . . . ?
Cs1 O1 C2 C1 23.1(4) 6_556 . . . ?
Cs1 O1 C2 Cs1 90.9(2) 5_556 . . 6_656 ?
Cs1 O1 C2 Cs1 -157.1(3) 6_556 . . 6_656 ?
Cs1 O2 C2 O1 112.1(3) 2 . . . ?
Cs1 O2 C2 O1 0.0(3) 6_656 . . . ?
Cs1 O2 C2 C1 -68.1(3) 2 . . . ?
Cs1 O2 C2 C1 179.8(2) 6_656 . . . ?
Cs1 O2 C2 Cs1 112.08(16) 2 . . 6_656 ?
C1 C1 C2 O1 167.5(2) 7_565 . . . ?
C1 C1 C2 O2 -12.3(3) 7_565 . . . ?
